data_4114860
loop_
_publ_author_name
'Qilong Shen'
'Gerald B. Hammond'

_publ_section_title
;
 Regiospecific Synthesis of Bicyclo- and
 Heterobicyclo-gem-difluorocyclobutenes Using Functionalized Fluoroallenes
 and a Novel Mo-Catalyzed Intramolecular [2 + 2] Cycloaddition Reaction
;
_journal_name_full 'Journal of the American Chemical Society'
_journal_page_first 6534
_journal_page_last 6535
_journal_paper_doi 10.1021/ja0263893
_journal_volume 124
_journal_year 2002
_chemical_formula_sum 'C23 H33 F2 N O2 S Si'
_chemical_formula_weight 453.65
_chemical_name_systematic
; 
 ? 
;
_space_group_IT_number 2
_symmetry_cell_setting triclinic
_symmetry_space_group_name_Hall '-P 1'
_symmetry_space_group_name_H-M 'P -1'
_atom_sites_solution_hydrogens geom
_atom_sites_solution_primary direct
_atom_sites_solution_secondary difmap
_audit_creation_method SHELXL-97
_cell_angle_alpha 108.1280(7)
_cell_angle_beta 90.8731(7)
_cell_angle_gamma 103.5254(11)
_cell_formula_units_Z 2
_cell_length_a 9.8881(2)
_cell_length_b 10.8511(2)
_cell_length_c 12.9294(3)
_cell_measurement_reflns_used 5605
_cell_measurement_temperature 293(2)
_cell_measurement_theta_max 27.48
_cell_measurement_theta_min 4.08
_cell_volume 1276.03(5)
_computing_structure_refinement 'SHELXL-97 (Sheldrick, 1997)'
_computing_structure_solution 'SHELXS-97 (Sheldrick, 1990)'
_diffrn_ambient_temperature 293(2)
_diffrn_measured_fraction_theta_full 0.990
_diffrn_measured_fraction_theta_max 0.990
_diffrn_measurement_device_type 'Nonius KappaCCD area detector'
_diffrn_radiation_monochromator graphite
_diffrn_radiation_source 'fine-focus sealed tube'
_diffrn_radiation_type MoK\a
_diffrn_radiation_wavelength 0.71073
_diffrn_reflns_av_R_equivalents 0.0218
_diffrn_reflns_av_sigmaI/netI 0.0402
_diffrn_reflns_limit_h_max 12
_diffrn_reflns_limit_h_min -12
_diffrn_reflns_limit_k_max 14
_diffrn_reflns_limit_k_min -14
_diffrn_reflns_limit_l_max 14
_diffrn_reflns_limit_l_min -16
_diffrn_reflns_number 9725
_diffrn_reflns_theta_full 27.55
_diffrn_reflns_theta_max 27.55
_diffrn_reflns_theta_min 4.10
_exptl_absorpt_coefficient_mu 0.206
_exptl_absorpt_correction_T_max 0.9847
_exptl_absorpt_correction_T_min 0.9408
_exptl_crystal_colour colorless
_exptl_crystal_density_diffrn 1.181
_exptl_crystal_description plate
_exptl_crystal_F_000 484
_exptl_crystal_size_max 0.30
_exptl_crystal_size_mid 0.22
_exptl_crystal_size_min 0.08
_refine_diff_density_max 0.225
_refine_diff_density_min -0.308
_refine_diff_density_rms 0.036
_refine_ls_extinction_method none
_refine_ls_goodness_of_fit_ref 1.026
_refine_ls_hydrogen_treatment mixed
_refine_ls_matrix_type full
_refine_ls_number_parameters 271
_refine_ls_number_reflns 5823
_refine_ls_number_restraints 0
_refine_ls_restrained_S_all 1.026
_refine_ls_R_factor_all 0.0841
_refine_ls_R_factor_gt 0.0512
_refine_ls_shift/su_max 0.000
_refine_ls_shift/su_mean 0.000
_refine_ls_structure_factor_coef Fsqd
_refine_ls_weighting_details 'calc w=1/[\s^2^(Fo^2^)+(0.0560P)^2^+0.3807P] where P=(Fo^2^+2Fc^2^)/3'
_refine_ls_weighting_scheme calc
_refine_ls_wR_factor_gt 0.1236
_refine_ls_wR_factor_ref 0.1417
_reflns_number_gt 3929
_reflns_number_total 5823
_reflns_threshold_expression >2sigma(I)
_cod_data_source_file ja0263893_s2.cif
_cod_data_source_block 4h
_cod_database_code 4114860

loop_
_symmetry_equiv_pos_as_xyz
'x, y, z'
'-x, -y, -z'

loop_
_atom_site_label
_atom_site_type_symbol
_atom_site_fract_x
_atom_site_fract_y
_atom_site_fract_z
_atom_site_U_iso_or_equiv
_atom_site_adp_type
_atom_site_occupancy
_atom_site_symmetry_multiplicity
_atom_site_calc_flag
_atom_site_refinement_flags
Si1 Si 0.35502(6) 0.80577(6) 0.72454(5) 0.05422(17) Uani 1 1 d .
S1 S 0.02343(6) 1.16330(5) 0.85140(5) 0.06162(18) Uani 1 1 d .
N1 N 0.15261(18) 1.12390(16) 0.78256(14) 0.0574(4) Uani 1 1 d .
O1 O -0.05686(17) 1.04275(16) 0.86505(16) 0.0849(5) Uani 1 1 d .
O2 O -0.03970(17) 1.23361(16) 0.79633(14) 0.0811(5) Uani 1 1 d .
F1 F 0.0990(4) 0.8961(4) 0.4574(2) 0.2140(17) Uani 1 1 d .
F2 F -0.0629(3) 0.7811(3) 0.5231(3) 0.228(2) Uani 1 1 d .
C1 C 0.4534(4) 1.3829(4) 0.8572(3) 0.1100(11) Uani 1 1 d .
H1 H 0.5320 1.4409 0.9018 0.132 Uiso 1 1 calc R
C2 C 0.3552(3) 1.3106(3) 0.8016(2) 0.0788(7) Uani 1 1 d .
C3 C 0.2329(3) 1.2168(2) 0.7318(2) 0.0728(6) Uani 1 1 d .
H3A H 0.1727 1.2672 0.7132 0.087 Uiso 1 1 calc R
H3B H 0.2632 1.1658 0.6644 0.087 Uiso 1 1 calc R
C4 C 0.2263(2) 1.0352(2) 0.81180(17) 0.0589(5) Uani 1 1 d .
H4A H 0.1814 1.0070 0.8697 0.071 Uiso 1 1 calc R
H4B H 0.3216 1.0850 0.8400 0.071 Uiso 1 1 calc R
C5 C 0.2291(2) 0.91187(19) 0.71636(16) 0.0552(5) Uani 1 1 d .
C6 C 0.1470(3) 0.8812(2) 0.6279(2) 0.0811(8) Uani 1 1 d .
C7 C 0.0645(5) 0.8531(4) 0.5429(3) 0.1370(17) Uani 1 1 d .
C8 C 0.3899(2) 0.8265(3) 0.87325(19) 0.0699(6) Uani 1 1 d .
H8 H 0.4119 0.9232 0.9116 0.084 Uiso 1 1 calc R
C9 C 0.2653(4) 0.7663(4) 0.9239(3) 0.1196(12) Uani 1 1 d .
H9A H 0.1862 0.7969 0.9082 0.179 Uiso 1 1 calc R
H9B H 0.2866 0.7934 1.0017 0.179 Uiso 1 1 calc R
H9C H 0.2439 0.6704 0.8941 0.179 Uiso 1 1 calc R
C10 C 0.5192(4) 0.7817(4) 0.8977(3) 0.1153(12) Uani 1 1 d .
H10A H 0.5972 0.8235 0.8666 0.173 Uiso 1 1 calc R
H10B H 0.5014 0.6862 0.8666 0.173 Uiso 1 1 calc R
H10C H 0.5402 0.8076 0.9754 0.173 Uiso 1 1 calc R
C11 C 0.2732(3) 0.6302(2) 0.6326(2) 0.0699(6) Uani 1 1 d .
H11 H 0.2589 0.6379 0.5600 0.084 Uiso 1 1 calc R
C12 C 0.1294(3) 0.5646(3) 0.6575(3) 0.1173(12) Uani 1 1 d .
H12A H 0.0698 0.6247 0.6652 0.176 Uiso 1 1 calc R
H12B H 0.1377 0.5446 0.7242 0.176 Uiso 1 1 calc R
H12C H 0.0898 0.4833 0.5987 0.176 Uiso 1 1 calc R
C13 C 0.3702(4) 0.5362(3) 0.6195(3) 0.1029(10) Uani 1 1 d .
H13A H 0.4604 0.5790 0.6038 0.154 Uiso 1 1 calc R
H13B H 0.3315 0.4549 0.5604 0.154 Uiso 1 1 calc R
H13C H 0.3796 0.5157 0.6859 0.154 Uiso 1 1 calc R
C14 C 0.5212(3) 0.8752(3) 0.6705(2) 0.0824(7) Uani 1 1 d .
H14 H 0.5894 0.8289 0.6857 0.099 Uiso 1 1 calc R
C15 C 0.5836(3) 1.0249(3) 0.7304(3) 0.1215(12) Uani 1 1 d .
H15A H 0.5931 1.0406 0.8078 0.182 Uiso 1 1 calc R
H15B H 0.5230 1.0754 0.7145 0.182 Uiso 1 1 calc R
H15C H 0.6738 1.0525 0.7064 0.182 Uiso 1 1 calc R
C16 C 0.5087(4) 0.8464(4) 0.5472(3) 0.1252(13) Uani 1 1 d .
H16A H 0.4716 0.7521 0.5112 0.188 Uiso 1 1 calc R
H16B H 0.5994 0.8745 0.5241 0.188 Uiso 1 1 calc R
H16C H 0.4474 0.8946 0.5285 0.188 Uiso 1 1 calc R
C17 C 0.0930(2) 1.2751(2) 0.98206(18) 0.0568(5) Uani 1 1 d .
C18 C 0.1246(2) 1.4122(2) 1.0007(2) 0.0675(6) Uani 1 1 d .
H18 H 0.1124 1.4449 0.9437 0.081 Uiso 1 1 calc R
C19 C 0.1739(3) 1.4995(3) 1.1038(2) 0.0792(7) Uani 1 1 d .
H19 H 0.1946 1.5913 1.1158 0.095 Uiso 1 1 calc R
C20 C 0.1935(2) 1.4535(3) 1.1897(2) 0.0802(8) Uani 1 1 d .
C21 C 0.1629(3) 1.3168(3) 1.1697(2) 0.0827(8) Uani 1 1 d .
H21 H 0.1766 1.2844 1.2266 0.099 Uiso 1 1 calc R
C22 C 0.1125(2) 1.2271(3) 1.0669(2) 0.0703(6) Uani 1 1 d .
H22 H 0.0920 1.1354 1.0550 0.084 Uiso 1 1 calc R
C23 C 0.2463(4) 1.5511(4) 1.3031(3) 0.1244(13) Uani 1 1 d .
H23A H 0.2535 1.5022 1.3526 0.187 Uiso 1 1 calc R
H23B H 0.1824 1.6061 1.3276 0.187 Uiso 1 1 calc R
H23C H 0.3366 1.6067 1.3010 0.187 Uiso 1 1 calc R

loop_
_atom_site_aniso_label
_atom_site_aniso_U_11
_atom_site_aniso_U_22
_atom_site_aniso_U_33
_atom_site_aniso_U_23
_atom_site_aniso_U_13
_atom_site_aniso_U_12
Si1 0.0570(3) 0.0552(3) 0.0516(3) 0.0105(2) 0.0034(2) 0.0255(3)
S1 0.0570(3) 0.0519(3) 0.0707(4) 0.0097(2) -0.0060(2) 0.0182(2)
N1 0.0695(11) 0.0488(9) 0.0573(10) 0.0143(8) 0.0005(8) 0.0257(8)
O1 0.0723(10) 0.0611(10) 0.1072(14) 0.0206(9) 0.0008(10) -0.0009(8)
O2 0.0825(11) 0.0734(10) 0.0858(12) 0.0101(9) -0.0226(9) 0.0400(9)
F1 0.336(5) 0.227(3) 0.0843(16) 0.0039(18) -0.074(2) 0.151(3)
F2 0.194(3) 0.140(2) 0.265(4) -0.054(2) -0.173(3) 0.0549(19)
C1 0.086(2) 0.105(2) 0.128(3) 0.040(2) 0.000(2) 0.0002(19)
C2 0.0796(17) 0.0774(17) 0.0848(18) 0.0349(15) 0.0113(14) 0.0177(14)
C3 0.0879(17) 0.0705(14) 0.0641(14) 0.0249(12) 0.0019(12) 0.0237(13)
C4 0.0704(13) 0.0526(11) 0.0530(11) 0.0075(9) -0.0065(9) 0.0281(10)
C5 0.0599(11) 0.0504(11) 0.0519(11) 0.0073(9) -0.0051(9) 0.0205(9)
C6 0.0975(18) 0.0651(14) 0.0712(15) -0.0047(12) -0.0245(14) 0.0406(13)
C7 0.179(4) 0.109(3) 0.097(3) -0.022(2) -0.077(3) 0.068(3)
C8 0.0778(15) 0.0759(15) 0.0596(13) 0.0139(11) -0.0039(11) 0.0376(12)
C9 0.124(3) 0.173(4) 0.081(2) 0.066(2) 0.0232(19) 0.038(3)
C10 0.123(3) 0.152(3) 0.088(2) 0.029(2) -0.0172(18) 0.082(2)
C11 0.0864(16) 0.0583(13) 0.0633(14) 0.0070(10) 0.0075(12) 0.0322(12)
C12 0.093(2) 0.0690(17) 0.152(3) -0.0055(18) 0.016(2) 0.0039(16)
C13 0.130(3) 0.0734(17) 0.113(2) 0.0165(16) 0.0253(19) 0.0570(18)
C14 0.0708(15) 0.0894(18) 0.0889(19) 0.0260(15) 0.0200(13) 0.0267(14)
C15 0.080(2) 0.109(3) 0.145(3) 0.022(2) 0.024(2) -0.0089(18)
C16 0.153(3) 0.128(3) 0.096(2) 0.046(2) 0.052(2) 0.023(2)
C17 0.0500(11) 0.0575(12) 0.0618(13) 0.0127(10) 0.0045(9) 0.0208(9)
C18 0.0711(14) 0.0579(13) 0.0709(15) 0.0102(11) -0.0008(11) 0.0263(11)
C19 0.0712(15) 0.0661(14) 0.0848(18) -0.0029(13) -0.0042(13) 0.0259(12)
C20 0.0591(13) 0.101(2) 0.0655(16) -0.0008(14) 0.0048(11) 0.0295(13)
C21 0.0728(15) 0.121(2) 0.0627(15) 0.0317(16) 0.0104(12) 0.0373(16)
C22 0.0670(14) 0.0764(15) 0.0735(16) 0.0253(13) 0.0124(12) 0.0275(12)
C23 0.096(2) 0.161(3) 0.0741(19) -0.019(2) -0.0063(16) 0.031(2)

loop_
_atom_type_symbol
_atom_type_description
_atom_type_scat_dispersion_real
_atom_type_scat_dispersion_imag
_atom_type_scat_source
C C 0.0033 0.0016 'International Tables Vol C Tables 4.2.6.8 and 6.1.1.4'
H H 0.0000 0.0000 'International Tables Vol C Tables 4.2.6.8 and 6.1.1.4'
N N 0.0061 0.0033 'International Tables Vol C Tables 4.2.6.8 and 6.1.1.4'
O O 0.0106 0.0060 'International Tables Vol C Tables 4.2.6.8 and 6.1.1.4'
F F 0.0171 0.0103 'International Tables Vol C Tables 4.2.6.8 and 6.1.1.4'
S S 0.1246 0.1234 'International Tables Vol C Tables 4.2.6.8 and 6.1.1.4'
Si Si 0.0817 0.0704 'International Tables Vol C Tables 4.2.6.8 and 6.1.1.4'

loop_
_geom_angle_atom_site_label_1
_geom_angle_atom_site_label_2
_geom_angle_atom_site_label_3
_geom_angle
C11 Si1 C14 109.38(12)
C11 Si1 C8 115.85(12)
C14 Si1 C8 109.81(12)
C11 Si1 C5 107.18(10)
C14 Si1 C5 107.27(11)
C8 Si1 C5 106.97(9)
O2 S1 O1 120.03(11)
O2 S1 N1 106.47(10)
O1 S1 N1 106.31(10)
O2 S1 C17 107.68(10)
O1 S1 C17 107.61(11)
N1 S1 C17 108.29(9)
C3 N1 C4 116.23(18)
C3 N1 S1 119.19(14)
C4 N1 S1 118.84(15)
C1 C2 C3 178.6(3)
N1 C3 C2 113.4(2)
N1 C4 C5 113.24(16)
C6 C5 C4 119.26(18)
C6 C5 Si1 120.23(16)
C4 C5 Si1 120.49(14)
C7 C6 C5 178.4(3)
C6 C7 F2 127.2(5)
C6 C7 F1 123.9(5)
F2 C7 F1 108.9(3)
C9 C8 C10 111.3(3)
C9 C8 Si1 114.55(18)
C10 C8 Si1 113.35(18)
C12 C11 C13 110.5(2)
C12 C11 Si1 116.15(17)
C13 C11 Si1 113.35(19)
C16 C14 C15 110.7(3)
C16 C14 Si1 113.9(2)
C15 C14 Si1 112.91(19)
C22 C17 C18 119.8(2)
C22 C17 S1 120.30(17)
C18 C17 S1 119.87(18)
C19 C18 C17 119.9(2)
C18 C19 C20 121.2(3)
C19 C20 C21 118.3(2)
C19 C20 C23 120.6(3)
C21 C20 C23 121.1(3)
C20 C21 C22 121.5(3)
C17 C22 C21 119.3(2)

loop_
_geom_bond_atom_site_label_1
_geom_bond_atom_site_label_2
_geom_bond_distance
Si1 C11 1.881(2)
Si1 C14 1.881(3)
Si1 C8 1.882(2)
Si1 C5 1.905(2)
S1 O2 1.4234(16)
S1 O1 1.4265(17)
S1 N1 1.6309(18)
S1 C17 1.760(2)
N1 C3 1.460(3)
N1 C4 1.465(2)
F1 C7 1.347(6)
F2 C7 1.292(6)
C1 C2 1.160(4)
C2 C3 1.460(4)
C4 C5 1.518(3)
C5 C6 1.298(3)
C6 C7 1.271(4)
C8 C9 1.513(4)
C8 C10 1.531(3)
C11 C12 1.522(4)
C11 C13 1.531(3)
C14 C16 1.524(4)
C14 C15 1.534(4)
C17 C22 1.381(3)
C17 C18 1.387(3)
C18 C19 1.374(3)
C19 C20 1.381(4)
C20 C21 1.381(4)
C20 C23 1.515(4)
C21 C22 1.382(4)

loop_
_geom_torsion_atom_site_label_1
_geom_torsion_atom_site_label_2
_geom_torsion_atom_site_label_3
_geom_torsion_atom_site_label_4
_geom_torsion
O2 S1 N1 C3 35.55(18)
O1 S1 N1 C3 164.62(16)
C17 S1 N1 C3 -79.99(18)
O2 S1 N1 C4 -172.12(15)
O1 S1 N1 C4 -43.06(18)
C17 S1 N1 C4 72.33(17)
C4 N1 C3 C2 -61.1(3)
S1 N1 C3 C2 91.9(2)
C1 C2 C3 N1 56(14)
C3 N1 C4 C5 -82.5(2)
S1 N1 C4 C5 124.42(18)
N1 C4 C5 C6 -13.6(3)
N1 C4 C5 Si1 164.72(15)
C11 Si1 C5 C6 -29.2(3)
C14 Si1 C5 C6 88.1(2)
C8 Si1 C5 C6 -154.1(2)
C11 Si1 C5 C4 152.44(18)
C14 Si1 C5 C4 -90.2(2)
C8 Si1 C5 C4 27.6(2)
C4 C5 C6 C7 -21(15)
Si1 C5 C6 C7 161(14)
C5 C6 C7 F2 -67(15)
C5 C6 C7 F1 112(14)
C11 Si1 C8 C9 -51.9(2)
C14 Si1 C8 C9 -176.4(2)
C5 Si1 C8 C9 67.5(2)
C11 Si1 C8 C10 77.3(2)
C14 Si1 C8 C10 -47.2(3)
C5 Si1 C8 C10 -163.3(2)
C14 Si1 C11 C12 -173.5(2)
C8 Si1 C11 C12 61.8(2)
C5 Si1 C11 C12 -57.5(2)
C14 Si1 C11 C13 56.9(2)
C8 Si1 C11 C13 -67.8(2)
C5 Si1 C11 C13 172.91(19)
C11 Si1 C14 C16 44.0(3)
C8 Si1 C14 C16 172.1(2)
C5 Si1 C14 C16 -72.0(2)
C11 Si1 C14 C15 171.4(2)
C8 Si1 C14 C15 -60.4(3)
C5 Si1 C14 C15 55.5(3)
O2 S1 C17 C22 155.49(18)
O1 S1 C17 C22 24.8(2)
N1 S1 C17 C22 -89.75(19)
O2 S1 C17 C18 -22.7(2)
O1 S1 C17 C18 -153.39(18)
N1 S1 C17 C18 92.07(18)
C22 C17 C18 C19 -0.6(3)
S1 C17 C18 C19 177.56(17)
C17 C18 C19 C20 0.3(4)
C18 C19 C20 C21 0.4(4)
C18 C19 C20 C23 -179.3(2)
C19 C20 C21 C22 -0.7(4)
C23 C20 C21 C22 178.9(2)
C18 C17 C22 C21 0.3(3)
S1 C17 C22 C21 -177.88(17)
C20 C21 C22 C17 0.4(4)
